data_7156510
loop_
_publ_author_name
'Claveau, Romain'
'Twamley, Brendan'
'Connon, Stephen J.'

_publ_section_title
;
 Synthesis of \a-alkylated \g-butyrolactones with concomitant anhydride
 kinetic resolution using a sulfamide-based catalyst.
;
_journal_issue 41
_journal_name_full 'Organic &amp; biomolecular chemistry'
_journal_page_first 7574
_journal_page_last 7578
_journal_paper_doi 10.1039/c8ob02248h
_journal_volume 16
_journal_year 2018
_chemical_absolute_configuration ad
_chemical_formula_moiety 'C28 H28 F6 N4 O3 S, H2 O'
_chemical_formula_sum 'C28 H30 F6 N4 O4 S'
_chemical_formula_weight 632.62
_space_group_crystal_system orthorhombic
_space_group_IT_number 19
_space_group_name_Hall 'P 2ac 2ab'
_space_group_name_H-M_alt 'P 21 21 21'
_symmetry_space_group_name_Hall 'P 2ac 2ab'
_symmetry_space_group_name_H-M 'P 21 21 21'
_atom_sites_solution_hydrogens mixed
_atom_sites_solution_primary dual
_audit_creation_date 2017-09-29
_audit_creation_method
;
Olex2 1.2
(compiled 2017.08.10 svn.r3458 for OlexSys, GUI svn.r5381)
;
_audit_update_record
;
2018-09-10 deposited with the CCDC.
2018-10-03 downloaded from the CCDC.
;
_cell_angle_alpha 90
_cell_angle_beta 90
_cell_angle_gamma 90
_cell_formula_units_Z 4
_cell_length_a 10.0847(3)
_cell_length_b 12.3157(4)
_cell_length_c 23.0056(7)
_cell_measurement_reflns_used 9892
_cell_measurement_temperature 100(2)
_cell_measurement_theta_max 28.26
_cell_measurement_theta_min 2.61
_cell_volume 2857.30(15)
_computing_cell_refinement 'SAINT v8.37A (Bruker, 2015)'
_computing_data_collection 'APEX 3 (Bruker, 2016) '
_computing_data_reduction 'SAINT v8.37A (Bruker, 2015)'
_computing_molecular_graphics 'Olex2 (Dolomanov et al., 2009)'
_computing_publication_material 'Olex2 (Dolomanov et al., 2009)'
_computing_structure_refinement 'XL (Sheldrick, 2008)'
_computing_structure_solution 'XT (Sheldrick, 2015)'
_diffrn_ambient_temperature 100(2)
_diffrn_detector 'CMOS area detector'
_diffrn_detector_area_resol_mean 5.12
_diffrn_detector_type 'Bruker PHOTON 50'
_diffrn_measured_fraction_theta_full 0.998
_diffrn_measured_fraction_theta_max 0.991
_diffrn_measurement_device 'three-circle diffractometer'
_diffrn_measurement_device_type 'Bruker D8 Quest ECO'
_diffrn_measurement_method '\w and \f scans'
_diffrn_radiation_collimation '0.5 mm double-pinhole'
_diffrn_radiation_detector 'Bruker PHOTON 50'
_diffrn_radiation_monochromator graphite
_diffrn_radiation_probe x-ray
_diffrn_radiation_type MoK\a
_diffrn_radiation_wavelength 0.71073
_diffrn_reflns_av_R_equivalents 0.0503
_diffrn_reflns_av_unetI/netI 0.0343
_diffrn_reflns_Laue_measured_fraction_full 0.998
_diffrn_reflns_Laue_measured_fraction_max 0.991
_diffrn_reflns_limit_h_max 13
_diffrn_reflns_limit_h_min -13
_diffrn_reflns_limit_k_max 16
_diffrn_reflns_limit_k_min -16
_diffrn_reflns_limit_l_max 30
_diffrn_reflns_limit_l_min -30
_diffrn_reflns_number 39589
_diffrn_reflns_point_group_measured_fraction_full 0.999
_diffrn_reflns_point_group_measured_fraction_max 0.990
_diffrn_reflns_theta_full 25.242
_diffrn_reflns_theta_max 28.430
_diffrn_reflns_theta_min 2.610
_diffrn_source 'sealed X-ray tube'
_diffrn_source_type 'Siemens, KFF Mo 2K -90 C'
_exptl_absorpt_coefficient_mu 0.195
_exptl_absorpt_correction_T_max 0.7457
_exptl_absorpt_correction_T_min 0.6554
_exptl_absorpt_correction_type multi-scan
_exptl_absorpt_process_details
'SADABS-2016/2 (Bruker,2016/2) was used for absorption correction. wR2(int) was 0.0670 before and 0.0556 after correction. The Ratio of minimum to maximum transmission is 0.8789. The \l/2 correction factor is 0.00150.'
_exptl_crystal_colour colourless
_exptl_crystal_colour_primary colourless
_exptl_crystal_density_diffrn 1.471
_exptl_crystal_density_method 'not measured'
_exptl_crystal_description plate
_exptl_crystal_F_000 1312
_exptl_crystal_size_max 0.38
_exptl_crystal_size_mid 0.29
_exptl_crystal_size_min 0.11
_refine_diff_density_max 0.530
_refine_diff_density_min -0.343
_refine_diff_density_rms 0.064
_refine_ls_abs_structure_details
;
 Flack x determined using 2607 quotients [(I+)-(I-)]/[(I+)+(I-)]
 (Parsons, Flack and Wagner, Acta Cryst. B69 (2013) 249-259).
;
_refine_ls_abs_structure_Flack 0.02(3)
_refine_ls_extinction_method none
_refine_ls_goodness_of_fit_ref 1.103
_refine_ls_hydrogen_treatment mixed
_refine_ls_matrix_type full
_refine_ls_number_parameters 405
_refine_ls_number_reflns 7137
_refine_ls_number_restraints 12
_refine_ls_restrained_S_all 1.110
_refine_ls_R_factor_all 0.0517
_refine_ls_R_factor_gt 0.0458
_refine_ls_shift/su_max 0.000
_refine_ls_shift/su_mean 0.000
_refine_ls_structure_factor_coef Fsqd
_refine_ls_weighting_details 'w=1/[\s^2^(Fo^2^)+(0.0543P)^2^+1.6261P] where P=(Fo^2^+2Fc^2^)/3'
_refine_ls_weighting_scheme calc
_refine_ls_wR_factor_gt 0.1113
_refine_ls_wR_factor_ref 0.1144
_reflns_Friedel_coverage 0.782
_reflns_Friedel_fraction_full 1.000
_reflns_Friedel_fraction_max 0.987
_reflns_number_gt 6559
_reflns_number_total 7137
_reflns_threshold_expression 'I > 2\s(I)'
_cod_data_source_file c8ob02248h2.cif
_cod_data_source_block tcd887
_cod_depositor_comments 'Adding full bibliography for 7156510--7156511.cif.'
_cod_database_code 7156510
_shelx_shelxl_version_number 2014/7
_shelx_space_group_comment
;
The symmetry employed for this shelxl refinement is uniquely defined
by the following loop, which should always be used as a source of
symmetry information in preference to the above space-group names.
They are only intended as comments.
;
_olex2_refinement_description
;
1. Fixed Uiso
 At 1.2 times of:
  All C(H) groups, All C(H,H) groups
 At 1.5 times of:
  All C(H,H,H) groups
2. Restrained distances
 N24-H24 = N28-H28
 0.89 with sigma of 0.01
 O1-H1A = O1-H1B
 0.87 with sigma of 0.01
 H1B-H24
 2.2 with sigma of 0.01
 H20B-H23A
 -2.1 with sigma of 0.01
3. Uiso/Uaniso restraints and constraints
C22 \\sim C23: within 2A with sigma of 0.01 and sigma for terminal atoms of 0.02
4.a Ternary CH refined with riding coordinates:
 C13(H13), C14(H14), C18(H18), C21(H21)
4.b Secondary CH2 refined with riding coordinates:
 C16(H16A,H16B), C17(H17A,H17B), C19(H19A,H19B), C20(H20A,H20B)
4.c Aromatic/amide H refined with riding coordinates:
 C3(H3), C4(H4), C8(H8), C11(H11), C12(H12), C22(H22), C30(H30), C33(H33),
 C36(H36)
4.d X=CH2 refined with riding coordinates:
 C23(H23A,H23B)
4.e Idealised Me refined as rotating group:
 C7(H7A,H7B,H7C)
;
_olex2_exptl_crystal_mounting_method 'mounted in oil on a MiTeGen holder'
_olex2_submission_original_sample_id RCL417
_olex2_submission_special_instructions 'No special instructions were received'

loop_
_space_group_symop_operation_xyz
'x, y, z'
'-x+1/2, -y, z+1/2'
'-x, y+1/2, -z+1/2'
'x+1/2, -y+1/2, -z'

loop_
_atom_site_label
_atom_site_type_symbol
_atom_site_fract_x
_atom_site_fract_y
_atom_site_fract_z
_atom_site_U_iso_or_equiv
_atom_site_adp_type
_atom_site_occupancy
_atom_site_site_symmetry_order
_atom_site_calc_flag
_atom_site_refinement_flags_posn
_atom_site_refinement_flags_adp
F1 F 0.2263(3) 0.1790(3) 0.02751(14) 0.0652(9) Uani 1 1 d . .
N1 N -0.0069(3) 0.2947(2) 0.28388(12) 0.0230(6) Uani 1 1 d . .
O1 O 0.7295(2) 0.21650(17) 0.27299(10) 0.0166(4) Uani 1 1 d D .
H1A H 0.809(3) 0.243(5) 0.270(3) 0.072(19) Uiso 1 1 d D .
H1B H 0.712(4) 0.227(3) 0.3099(6) 0.040(13) Uiso 1 1 d D .
C2 C 0.0338(3) 0.3896(3) 0.30908(13) 0.0205(6) Uani 1 1 d . .
F2 F 0.4163(3) 0.2542(2) 0.03054(13) 0.0585(9) Uani 1 1 d . .
C3 C -0.0640(3) 0.4673(3) 0.32411(15) 0.0269(7) Uani 1 1 d . .
H3 H -0.1549 0.4521 0.3168 0.032 Uiso 1 1 calc R .
F3 F 0.3572(4) 0.1438(2) 0.09633(12) 0.0660(10) Uani 1 1 d . .
C4 C -0.0292(4) 0.5635(3) 0.34888(16) 0.0300(8) Uani 1 1 d . .
H4 H -0.0960 0.6142 0.3594 0.036 Uiso 1 1 calc R .
F4 F -0.1171(2) 0.43915(17) 0.06889(10) 0.0338(5) Uani 1 1 d . .
F5 F -0.0480(2) 0.59252(18) 0.10225(10) 0.0338(5) Uani 1 1 d . .
C5 C 0.1044(4) 0.5884(3) 0.35902(15) 0.0253(7) Uani 1 1 d . .
O6 O 0.1290(3) 0.6892(2) 0.38180(13) 0.0367(6) Uani 1 1 d . .
F6 F -0.1255(2) 0.4721(3) 0.16044(10) 0.0461(7) Uani 1 1 d . .
C7 C 0.2646(4) 0.7191(3) 0.3884(2) 0.0422(10) Uani 1 1 d . .
H7A H 0.3101 0.7122 0.3510 0.063 Uiso 1 1 calc GR .
H7B H 0.3068 0.6712 0.4170 0.063 Uiso 1 1 calc GR .
H7C H 0.2701 0.7944 0.4019 0.063 Uiso 1 1 calc GR .
H28 H 0.339(4) 0.5667(18) 0.2277(17) 0.024(10) Uiso 1 1 d D .
C8 C 0.2024(3) 0.5150(3) 0.34557(14) 0.0209(6) Uani 1 1 d . .
H8 H 0.2926 0.5325 0.3529 0.025 Uiso 1 1 calc R .
C9 C 0.1690(3) 0.4130(2) 0.32081(13) 0.0165(6) Uani 1 1 d . .
C10 C 0.2653(3) 0.3327(2) 0.30590(12) 0.0151(5) Uani 1 1 d . .
C11 C 0.2233(3) 0.2394(3) 0.27970(14) 0.0195(6) Uani 1 1 d . .
H11 H 0.2854 0.1854 0.2682 0.023 Uiso 1 1 calc R .
C12 C 0.0869(3) 0.2242(3) 0.26991(15) 0.0235(6) Uani 1 1 d . .
H12 H 0.0600 0.1583 0.2519 0.028 Uiso 1 1 calc R .
C13 C 0.4121(3) 0.3489(2) 0.31970(12) 0.0126(5) Uani 1 1 d . .
H13 H 0.4225 0.4206 0.3396 0.015 Uiso 1 1 calc R .
C14 C 0.4596(3) 0.2597(2) 0.36145(12) 0.0138(5) Uani 1 1 d . .
H14 H 0.4445 0.1879 0.3423 0.017 Uiso 1 1 calc R .
N15 N 0.6036(2) 0.2696(2) 0.37424(11) 0.0156(5) Uani 1 1 d . .
C16 C 0.6342(3) 0.3770(3) 0.40000(14) 0.0211(6) Uani 1 1 d . .
H16A H 0.6248 0.4339 0.3699 0.025 Uiso 1 1 calc R .
H16B H 0.7271 0.3776 0.4138 0.025 Uiso 1 1 calc R .
C17 C 0.5403(4) 0.4025(3) 0.45141(15) 0.0256(7) Uani 1 1 d . .
H17A H 0.5915 0.4315 0.4847 0.031 Uiso 1 1 calc R .
H17B H 0.4739 0.4575 0.4397 0.031 Uiso 1 1 calc R .
C18 C 0.4707(3) 0.2964(3) 0.46875(13) 0.0207(6) Uani 1 1 d . .
H18 H 0.4189 0.3070 0.5054 0.025 Uiso 1 1 calc R .
C19 C 0.3786(3) 0.2617(3) 0.41913(13) 0.0177(6) Uani 1 1 d . .
H19A H 0.3039 0.3135 0.4157 0.021 Uiso 1 1 calc R .
H19B H 0.3418 0.1887 0.4272 0.021 Uiso 1 1 calc R .
C20 C 0.6371(3) 0.1842(3) 0.41700(13) 0.0207(6) Uani 1 1 d . .
H20A H 0.7347 0.1777 0.4200 0.025 Uiso 1 1 calc R .
H20B H 0.6018 0.1137 0.4033 0.025 Uiso 1 1 calc DR .
C21 C 0.5790(3) 0.2097(3) 0.47776(14) 0.0227(7) Uani 1 1 d . .
H21 H 0.6513 0.2435 0.5014 0.027 Uiso 1 1 calc R .
C22 C 0.5281(4) 0.1134(3) 0.51108(16) 0.0324(8) Uani 1 1 d . U
H22 H 0.5115 0.1256 0.5512 0.039 Uiso 1 1 calc R .
N24 N 0.4905(2) 0.35108(19) 0.26574(11) 0.0145(4) Uani 1 1 d D .
H24 H 0.560(3) 0.310(3) 0.2590(17) 0.041(13) Uiso 1 1 d D .
S25 S 0.51511(7) 0.46872(6) 0.23595(3) 0.01654(15) Uani 1 1 d . .
O26 O 0.6015(2) 0.44971(19) 0.18781(11) 0.0260(5) Uani 1 1 d . .
O27 O 0.5492(2) 0.55117(18) 0.27748(10) 0.0227(5) Uani 1 1 d . .
N28 N 0.3678(2) 0.5034(2) 0.21447(11) 0.0160(5) Uani 1 1 d D .
C29 C 0.2924(3) 0.4493(2) 0.17257(12) 0.0149(6) Uani 1 1 d . .
C30 C 0.3397(3) 0.3621(3) 0.13996(14) 0.0199(6) Uani 1 1 d . .
H30 H 0.4266 0.3347 0.1464 0.024 Uiso 1 1 calc R .
C31 C 0.2583(3) 0.3158(2) 0.09787(14) 0.0219(6) Uani 1 1 d . .
C32 C 0.3144(4) 0.2237(3) 0.06286(16) 0.0305(8) Uani 1 1 d . .
C33 C 0.1304(3) 0.3528(3) 0.08757(13) 0.0222(6) Uani 1 1 d . .
H33 H 0.0757 0.3202 0.0588 0.027 Uiso 1 1 calc R .
C34 C 0.0857(3) 0.4392(2) 0.12088(14) 0.0192(6) Uani 1 1 d . .
C35 C -0.0507(3) 0.4841(3) 0.11327(15) 0.0261(7) Uani 1 1 d . .
C36 C 0.1641(3) 0.4867(2) 0.16327(13) 0.0165(6) Uani 1 1 d . .
H36 H 0.1302 0.5448 0.1860 0.020 Uiso 1 1 calc R .
C23 C 0.5037(7) 0.0162(4) 0.4926(2) 0.0653(17) Uani 1 1 d . U
H23A H 0.5180 -0.0017 0.4530 0.078 Uiso 1 1 calc DR .
H23B H 0.4714 -0.0374 0.5188 0.078 Uiso 1 1 calc R .

loop_
_atom_site_aniso_label
_atom_site_aniso_U_11
_atom_site_aniso_U_22
_atom_site_aniso_U_33
_atom_site_aniso_U_23
_atom_site_aniso_U_13
_atom_site_aniso_U_12
F1 0.0617(18) 0.064(2) 0.070(2) -0.0502(17) 0.0022(16) -0.0103(16)
N1 0.0103(11) 0.0307(14) 0.0281(14) 0.0054(11) 0.0006(10) -0.0013(10)
O1 0.0136(9) 0.0154(10) 0.0208(11) -0.0005(8) 0.0001(8) -0.0003(8)
C2 0.0132(13) 0.0286(16) 0.0196(14) 0.0071(12) 0.0033(11) 0.0025(12)
F2 0.069(2) 0.0337(13) 0.0733(19) -0.0212(13) 0.0458(17) -0.0128(13)
C3 0.0139(13) 0.039(2) 0.0282(16) 0.0098(15) 0.0043(12) 0.0079(14)
F3 0.124(3) 0.0255(12) 0.0486(16) -0.0034(11) 0.0161(17) 0.0286(16)
C4 0.0239(16) 0.0354(19) 0.0308(18) 0.0047(14) 0.0090(14) 0.0183(15)
F4 0.0320(11) 0.0307(11) 0.0387(12) 0.0070(9) -0.0178(9) -0.0113(9)
F5 0.0261(10) 0.0272(11) 0.0481(13) -0.0028(10) -0.0108(9) 0.0022(9)
C5 0.0260(16) 0.0229(16) 0.0271(16) 0.0002(13) 0.0034(14) 0.0109(14)
O6 0.0394(15) 0.0247(13) 0.0458(16) -0.0110(11) 0.0035(13) 0.0164(12)
F6 0.0135(9) 0.085(2) 0.0401(13) 0.0162(14) 0.0016(9) -0.0019(12)
C7 0.041(2) 0.0215(18) 0.064(3) -0.0181(18) -0.001(2) 0.0070(17)
C8 0.0222(14) 0.0187(15) 0.0219(14) 0.0011(12) 0.0035(12) 0.0056(12)
C9 0.0152(13) 0.0174(14) 0.0169(14) 0.0041(11) 0.0045(11) 0.0021(11)
C10 0.0132(12) 0.0153(14) 0.0168(13) 0.0021(11) 0.0026(10) -0.0001(11)
C11 0.0145(13) 0.0170(14) 0.0269(16) -0.0020(12) 0.0017(12) 0.0004(11)
C12 0.0166(14) 0.0247(16) 0.0292(17) -0.0025(13) -0.0015(13) -0.0044(12)
C13 0.0081(11) 0.0102(12) 0.0196(13) -0.0006(10) 0.0033(10) 0.0011(10)
C14 0.0130(13) 0.0125(13) 0.0160(13) 0.0004(10) 0.0015(10) -0.0019(10)
N15 0.0119(11) 0.0177(12) 0.0171(12) -0.0002(9) -0.0007(9) -0.0008(10)
C16 0.0179(14) 0.0235(16) 0.0219(15) -0.0018(12) -0.0011(12) -0.0074(12)
C17 0.0307(17) 0.0204(15) 0.0259(16) -0.0069(12) 0.0046(14) -0.0060(13)
C18 0.0220(15) 0.0230(15) 0.0171(13) -0.0035(11) 0.0043(12) -0.0019(12)
C19 0.0125(13) 0.0193(14) 0.0212(14) 0.0016(11) 0.0044(11) -0.0007(11)
C20 0.0182(14) 0.0243(16) 0.0196(14) 0.0036(12) -0.0019(12) 0.0042(12)
C21 0.0230(15) 0.0286(17) 0.0165(14) 0.0014(12) -0.0003(12) 0.0010(13)
C22 0.038(2) 0.038(2) 0.0213(16) 0.0089(14) 0.0024(15) 0.0055(17)
N24 0.0111(10) 0.0123(10) 0.0201(11) 0.0023(9) 0.0030(10) 0.0028(9)
S25 0.0110(3) 0.0140(3) 0.0246(3) 0.0043(3) 0.0008(3) -0.0017(3)
O26 0.0172(11) 0.0266(12) 0.0341(13) 0.0099(10) 0.0096(10) 0.0018(9)
O27 0.0184(10) 0.0150(10) 0.0346(13) 0.0033(9) -0.0056(9) -0.0062(8)
N28 0.0146(11) 0.0114(11) 0.0220(12) -0.0016(9) -0.0022(9) 0.0001(9)
C29 0.0139(12) 0.0141(13) 0.0169(13) 0.0016(10) 0.0015(10) -0.0017(10)
C30 0.0239(15) 0.0143(14) 0.0217(14) 0.0010(11) 0.0037(12) -0.0009(12)
C31 0.0306(16) 0.0143(14) 0.0209(15) -0.0010(11) 0.0059(13) -0.0042(12)
C32 0.041(2) 0.0218(16) 0.0286(18) -0.0079(14) 0.0064(16) -0.0045(15)
C33 0.0277(16) 0.0228(15) 0.0162(13) -0.0003(12) 0.0013(12) -0.0108(13)
C34 0.0184(14) 0.0188(15) 0.0204(14) 0.0033(11) 0.0009(12) -0.0075(11)
C35 0.0175(14) 0.0333(18) 0.0275(17) 0.0053(14) -0.0046(12) -0.0071(13)
C36 0.0167(13) 0.0137(14) 0.0192(14) 0.0017(11) 0.0007(11) -0.0024(11)
C23 0.116(5) 0.034(2) 0.046(2) 0.0095(19) 0.032(3) -0.005(3)

loop_
_atom_type_symbol
_atom_type_description
_atom_type_scat_dispersion_real
_atom_type_scat_dispersion_imag
_atom_type_scat_source
C C 0.0033 0.0016 'International Tables Vol C Tables 4.2.6.8 and 6.1.1.4'
H H 0.0000 0.0000 'International Tables Vol C Tables 4.2.6.8 and 6.1.1.4'
F F 0.0171 0.0103 'International Tables Vol C Tables 4.2.6.8 and 6.1.1.4'
N N 0.0061 0.0033 'International Tables Vol C Tables 4.2.6.8 and 6.1.1.4'
O O 0.0106 0.0060 'International Tables Vol C Tables 4.2.6.8 and 6.1.1.4'
S S 0.1246 0.1234 'International Tables Vol C Tables 4.2.6.8 and 6.1.1.4'

loop_
_geom_angle_atom_site_label_1
_geom_angle_atom_site_label_2
_geom_angle_atom_site_label_3
_geom_angle
C12 N1 C2 116.7(3)
H1A O1 H1B 103(5)
N1 C2 C3 118.1(3)
N1 C2 C9 122.8(3)
C3 C2 C9 119.1(3)
C2 C3 H3 119.7
C4 C3 C2 120.7(3)
C4 C3 H3 119.7
C3 C4 H4 119.7
C3 C4 C5 120.6(3)
C5 C4 H4 119.7
O6 C5 C4 115.9(3)
O6 C5 C8 123.5(3)
C8 C5 C4 120.6(3)
C5 O6 C7 116.7(3)
O6 C7 H7A 109.5
O6 C7 H7B 109.5
O6 C7 H7C 109.5
H7A C7 H7B 109.5
H7A C7 H7C 109.5
H7B C7 H7C 109.5
C5 C8 H8 119.9
C5 C8 C9 120.1(3)
C9 C8 H8 119.9
C2 C9 C8 118.9(3)
C2 C9 C10 117.9(3)
C8 C9 C10 123.2(3)
C9 C10 C13 121.2(3)
C11 C10 C9 118.6(3)
C11 C10 C13 120.2(3)
C10 C11 H11 120.5
C10 C11 C12 119.1(3)
C12 C11 H11 120.5
N1 C12 C11 125.0(3)
N1 C12 H12 117.5
C11 C12 H12 117.5
C10 C13 H13 108.2
C10 C13 C14 109.8(2)
C14 C13 H13 108.2
N24 C13 C10 110.3(2)
N24 C13 H13 108.2
N24 C13 C14 111.9(2)
C13 C14 H14 108.0
C13 C14 C19 110.9(2)
N15 C14 C13 111.7(2)
N15 C14 H14 108.0
N15 C14 C19 110.0(2)
C19 C14 H14 108.0
C16 N15 C14 110.9(2)
C20 N15 C14 107.2(2)
C20 N15 C16 108.7(2)
N15 C16 H16A 109.4
N15 C16 H16B 109.4
N15 C16 C17 111.1(2)
H16A C16 H16B 108.0
C17 C16 H16A 109.4
C17 C16 H16B 109.4
C16 C17 H17A 110.2
C16 C17 H17B 110.2
H17A C17 H17B 108.5
C18 C17 C16 107.8(3)
C18 C17 H17A 110.2
C18 C17 H17B 110.2
C17 C18 H18 110.3
C17 C18 C21 107.5(3)
C19 C18 C17 108.7(3)
C19 C18 H18 110.3
C19 C18 C21 109.7(3)
C21 C18 H18 110.3
C14 C19 H19A 109.9
C14 C19 H19B 109.9
C18 C19 C14 108.7(2)
C18 C19 H19A 109.9
C18 C19 H19B 109.9
H19A C19 H19B 108.3
N15 C20 H20A 109.3
N15 C20 H20B 109.3
N15 C20 C21 111.7(3)
H20A C20 H20B 107.9
C21 C20 H20A 109.3
C21 C20 H20B 109.3
C18 C21 C20 106.7(2)
C18 C21 H21 107.5
C20 C21 H21 107.5
C22 C21 C18 111.9(3)
C22 C21 C20 115.5(3)
C22 C21 H21 107.5
C21 C22 H22 115.5
C23 C22 C21 128.9(4)
C23 C22 H22 115.5
C13 N24 H24 124(3)
C13 N24 S25 117.05(18)
S25 N24 H24 109(3)
N24 S25 N28 102.89(12)
O26 S25 N24 105.95(13)
O26 S25 O27 119.05(14)
O26 S25 N28 111.42(14)
O27 S25 N24 112.78(13)
O27 S25 N28 103.65(13)
S25 N28 H28 115(3)
C29 N28 H28 119(3)
C29 N28 S25 125.7(2)
C30 C29 N28 123.5(3)
C36 C29 N28 117.1(3)
C36 C29 C30 119.4(3)
C29 C30 H30 120.4
C31 C30 C29 119.2(3)
C31 C30 H30 120.4
C30 C31 C32 117.5(3)
C33 C31 C30 122.1(3)
C33 C31 C32 120.4(3)
F1 C32 C31 113.0(3)
F2 C32 F1 107.1(3)
F2 C32 C31 112.3(3)
F3 C32 F1 105.6(3)
F3 C32 F2 106.5(4)
F3 C32 C31 111.9(3)
C31 C33 H33 121.3
C34 C33 C31 117.4(3)
C34 C33 H33 121.3
C33 C34 C35 121.3(3)
C36 C34 C33 121.8(3)
C36 C34 C35 116.9(3)
F4 C35 F5 105.9(3)
F4 C35 C34 113.4(3)
F5 C35 C34 111.6(3)
F6 C35 F4 107.0(3)
F6 C35 F5 105.8(3)
F6 C35 C34 112.7(3)
C29 C36 H36 120.0
C34 C36 C29 120.0(3)
C34 C36 H36 120.0
C22 C23 H23A 120.0
C22 C23 H23B 120.0
H23A C23 H23B 120.0

loop_
_geom_bond_atom_site_label_1
_geom_bond_atom_site_label_2
_geom_bond_distance
F1 C32 1.324(5)
N1 C2 1.368(5)
N1 C12 1.323(4)
O1 H1A 0.867(14)
O1 H1B 0.874(14)
C2 C3 1.417(4)
C2 C9 1.419(4)
F2 C32 1.323(4)
C3 H3 0.9500
C3 C4 1.361(6)
F3 C32 1.322(5)
C4 H4 0.9500
C4 C5 1.401(5)
F4 C35 1.340(4)
F5 C35 1.359(4)
C5 O6 1.370(4)
C5 C8 1.376(4)
O6 C7 1.424(5)
F6 C35 1.330(4)
C7 H7A 0.9800
C7 H7B 0.9800
C7 H7C 0.9800
C8 H8 0.9500
C8 C9 1.420(4)
C9 C10 1.428(4)
C10 C11 1.365(4)
C10 C13 1.527(4)
C11 H11 0.9500
C11 C12 1.407(4)
C12 H12 0.9500
C13 H13 1.0000
C13 C14 1.536(4)
C13 N24 1.472(3)
C14 H14 1.0000
C14 N15 1.486(4)
C14 C19 1.559(4)
N15 C16 1.481(4)
N15 C20 1.479(4)
C16 H16A 0.9900
C16 H16B 0.9900
C16 C17 1.548(5)
C17 H17A 0.9900
C17 H17B 0.9900
C17 C18 1.536(5)
C18 H18 1.0000
C18 C19 1.533(4)
C18 C21 1.541(5)
C19 H19A 0.9900
C19 H19B 0.9900
C20 H20A 0.9900
C20 H20B 0.9900
C20 C21 1.547(4)
C21 H21 1.0000
C21 C22 1.503(5)
C22 H22 0.9500
C22 C23 1.294(7)
N24 H24 0.878(13)
N24 S25 1.622(2)
S25 O26 1.428(2)
S25 O27 1.436(2)
S25 N28 1.623(3)
N28 H28 0.887(13)
N28 C29 1.396(4)
C29 C30 1.394(4)
C29 C36 1.390(4)
C30 H30 0.9500
C30 C31 1.392(5)
C31 C32 1.501(5)
C31 C33 1.388(5)
C33 H33 0.9500
C33 C34 1.387(5)
C34 C35 1.493(5)
C34 C36 1.385(4)
C36 H36 0.9500
C23 H23A 0.9500
C23 H23B 0.9500

loop_
_geom_hbond_atom_site_label_D
_geom_hbond_atom_site_label_H
_geom_hbond_atom_site_label_A
_geom_hbond_distance_DH
_geom_hbond_distance_HA
_geom_hbond_distance_DA
_geom_hbond_angle_DHA
_geom_hbond_site_symmetry_A
O1 H1A N1 0.867(14) 1.99(2) 2.838(3) 165(6) 1_655
O1 H1B N15 0.874(14) 1.918(19) 2.732(3) 154(3) .
C7 H7C F4 0.98 2.45 3.243(4) 138 3
N28 H28 O1 0.887(13) 1.969(19) 2.817(3) 159(4) 3_655
C17 H17A F4 0.99 2.52 3.422(4) 151 2_565
N24 H24 O1 0.878(13) 2.087(17) 2.930(3) 161(4) .
C30 H30 O26 0.95 2.45 3.057(4) 121 .

loop_
_geom_torsion_atom_site_label_1
_geom_torsion_atom_site_label_2
_geom_torsion_atom_site_label_3
_geom_torsion_atom_site_label_4
_geom_torsion
N1 C2 C3 C4 -179.5(3)
N1 C2 C9 C8 178.2(3)
N1 C2 C9 C10 -0.6(4)
C2 N1 C12 C11 0.8(5)
C2 C3 C4 C5 1.2(5)
C2 C9 C10 C11 1.9(4)
C2 C9 C10 C13 -177.0(3)
C3 C2 C9 C8 -2.0(4)
C3 C2 C9 C10 179.2(3)
C3 C4 C5 O6 177.3(3)
C3 C4 C5 C8 -1.8(5)
C4 C5 O6 C7 -175.6(4)
C4 C5 C8 C9 0.4(5)
C5 C8 C9 C2 1.4(5)
C5 C8 C9 C10 -179.8(3)
O6 C5 C8 C9 -178.5(3)
C8 C5 O6 C7 3.5(5)
C8 C9 C10 C11 -176.8(3)
C8 C9 C10 C13 4.2(4)
C9 C2 C3 C4 0.7(5)
C9 C10 C11 C12 -1.9(4)
C9 C10 C13 C14 118.3(3)
C9 C10 C13 N24 -117.9(3)
C10 C11 C12 N1 0.5(5)
C10 C13 C14 N15 177.7(2)
C10 C13 C14 C19 -59.2(3)
C10 C13 N24 S25 91.4(2)
C11 C10 C13 C14 -60.6(3)
C11 C10 C13 N24 63.2(3)
C12 N1 C2 C3 179.5(3)
C12 N1 C2 C9 -0.8(5)
C13 C10 C11 C12 177.1(3)
C13 C14 N15 C16 58.4(3)
C13 C14 N15 C20 176.9(2)
C13 C14 C19 C18 -112.7(3)
C13 N24 S25 O26 175.4(2)
C13 N24 S25 O27 43.5(2)
C13 N24 S25 N28 -67.6(2)
C14 C13 N24 S25 -146.1(2)
C14 N15 C16 C17 50.2(3)
C14 N15 C20 C21 -71.4(3)
N15 C14 C19 C18 11.4(3)
N15 C16 C17 C18 14.5(4)
N15 C20 C21 C18 17.3(4)
N15 C20 C21 C22 142.3(3)
C16 N15 C20 C21 48.5(3)
C16 C17 C18 C19 -67.0(3)
C16 C17 C18 C21 51.7(3)
C17 C18 C19 C14 52.2(3)
C17 C18 C21 C20 -69.4(3)
C17 C18 C21 C22 163.4(3)
C18 C21 C22 C23 108.4(6)
C19 C14 N15 C16 -65.3(3)
C19 C14 N15 C20 53.3(3)
C19 C18 C21 C20 48.6(3)
C19 C18 C21 C22 -78.6(3)
C20 N15 C16 C17 -67.4(3)
C20 C21 C22 C23 -13.9(7)
C21 C18 C19 C14 -65.1(3)
N24 C13 C14 N15 54.8(3)
N24 C13 C14 C19 178.0(2)
N24 S25 N28 C29 -64.0(3)
S25 N28 C29 C30 -5.5(4)
S25 N28 C29 C36 175.2(2)
O26 S25 N28 C29 49.2(3)
O27 S25 N28 C29 178.4(2)
N28 C29 C30 C31 -178.0(3)
N28 C29 C36 C34 177.7(3)
C29 C30 C31 C32 178.7(3)
C29 C30 C31 C33 -0.6(5)
C30 C29 C36 C34 -1.6(4)
C30 C31 C32 F1 174.6(3)
C30 C31 C32 F2 -64.1(4)
C30 C31 C32 F3 55.6(4)
C30 C31 C33 C34 0.3(5)
C31 C33 C34 C35 -179.5(3)
C31 C33 C34 C36 -0.6(4)
C32 C31 C33 C34 -179.0(3)
C33 C31 C32 F1 -6.0(5)
C33 C31 C32 F2 115.3(4)
C33 C31 C32 F3 -125.0(4)
C33 C34 C35 F4 -5.3(4)
C33 C34 C35 F5 -124.8(3)
C33 C34 C35 F6 116.4(4)
C33 C34 C36 C29 1.3(4)
C35 C34 C36 C29 -179.7(3)
C36 C29 C30 C31 1.3(4)
C36 C34 C35 F4 175.6(3)
C36 C34 C35 F5 56.2(4)
C36 C34 C35 F6 -62.6(4)
